data_2243461
loop_
_publ_author_name
'Twamley, Brendan'
'O'Boyle, Niamh M.'
'Meegan, Mary J.'

_publ_section_title
;
 Azetidin-2-ones: structures of antimitotic compounds based on the
 1-(3,4,5-trimethoxyphenyl)azetidin-2-one core
;
_journal_coeditor_code ZL2789
_journal_issue 8
_journal_name_full 'Acta Crystallographica Section E'
_journal_page_first 1187
_journal_page_last 1194
_journal_paper_doi 10.1107/S2056989020008555
_journal_volume 76
_journal_year 2020
_chemical_formula_iupac 'C25 H24 F N O5'
_chemical_formula_moiety 'C25 H24 F N O5'
_chemical_formula_sum 'C25 H24 F N O5'
_chemical_formula_weight 437.45
_chemical_name_systematic 3-(4-Fluorophenyl)-4-(4-methoxyphenyl)-1-(3,4,5-trimethoxyphenyl)azetidin-2-one
_space_group_crystal_system orthorhombic
_space_group_IT_number 61
_space_group_name_Hall '-P 2ac 2ab'
_space_group_name_H-M_alt 'P b c a'
_atom_sites_solution_hydrogens geom
_atom_sites_solution_primary dual
_audit_creation_method
;
Olex2 1.2
(compiled 2018.05.29 svn.r3508 for OlexSys, GUI svn.r5506)
;
_cell_angle_alpha 90
_cell_angle_beta 90
_cell_angle_gamma 90
_cell_formula_units_Z 8
_cell_length_a 18.6879(16)
_cell_length_b 9.4736(8)
_cell_length_c 24.283(2)
_cell_measurement_reflns_used 3522
_cell_measurement_temperature 100(2)
_cell_measurement_theta_max 30.96
_cell_measurement_theta_min 3.06
_cell_volume 4299.1(6)
_computing_cell_refinement
;
SAINT (Bruker, 2016)
;
_computing_data_collection
;
APEX3 (Bruker, 2017)
;
_computing_data_reduction
;
SAINT  (Bruker, 2016)
;
_computing_molecular_graphics
;
<i>OLEX2</i> (Dolomanov <i>et al.</i>,  2009)
;
_computing_publication_material
;
<i>OLEX2</i> (Dolomanov <i>et al.</i>,  2009)
;
_computing_structure_refinement
;
SHELXL (Sheldrick, 2015b)
;
_computing_structure_solution
;
SHELXT (Sheldrick, 2015a)
;
_diffrn_ambient_temperature 100(2)
_diffrn_detector 'CCD area detector'
_diffrn_detector_area_resol_mean 8.33
_diffrn_measured_fraction_theta_full 1.000
_diffrn_measured_fraction_theta_max 0.998
_diffrn_measurement_device 'Kappa diffractometer'
_diffrn_measurement_device_type 'Bruker APEXII Kappa Duo'
_diffrn_measurement_method '\w and \f scans'
_diffrn_radiation_monochromator 'mirror optics'
_diffrn_radiation_probe x-ray
_diffrn_radiation_type MoK\a
_diffrn_radiation_wavelength 0.71073
_diffrn_reflns_av_R_equivalents 0.0890
_diffrn_reflns_av_unetI/netI 0.0740
_diffrn_reflns_limit_h_max 21
_diffrn_reflns_limit_h_min -26
_diffrn_reflns_limit_k_max 13
_diffrn_reflns_limit_k_min -13
_diffrn_reflns_limit_l_max 35
_diffrn_reflns_limit_l_min -35
_diffrn_reflns_number 36881
_diffrn_reflns_theta_full 25.242
_diffrn_reflns_theta_max 31.026
_diffrn_reflns_theta_min 1.677
_diffrn_source 'microfocus sealed X-ray tube'
_exptl_absorpt_coefficient_mu 0.100
_exptl_absorpt_correction_T_max 0.7462
_exptl_absorpt_correction_T_min 0.6887
_exptl_absorpt_correction_type multi-scan
_exptl_absorpt_process_details
;
(SADABS; Bruker, 2016)
;
_exptl_crystal_colour 'clear colourless'
_exptl_crystal_density_diffrn 1.352
_exptl_crystal_density_method 'not measured'
_exptl_crystal_description block
_exptl_crystal_F_000 1840
_exptl_crystal_size_max 0.38
_exptl_crystal_size_mid 0.12
_exptl_crystal_size_min 0.06
_refine_diff_density_max 0.296
_refine_diff_density_min -0.290
_refine_ls_extinction_method none
_refine_ls_goodness_of_fit_ref 1.007
_refine_ls_hydrogen_treatment constr
_refine_ls_matrix_type full
_refine_ls_number_parameters 293
_refine_ls_number_reflns 6857
_refine_ls_number_restraints 0
_refine_ls_restrained_S_all 1.007
_refine_ls_R_factor_all 0.1145
_refine_ls_R_factor_gt 0.0535
_refine_ls_shift/su_max 0.001
_refine_ls_shift/su_mean 0.000
_refine_ls_structure_factor_coef Fsqd
_refine_ls_weighting_details 'w=1/[\s^2^(Fo^2^)+(0.0465P)^2^+1.1677P] where P=(Fo^2^+2Fc^2^)/3'
_refine_ls_weighting_scheme calc
_refine_ls_wR_factor_gt 0.1028
_refine_ls_wR_factor_ref 0.1229
_reflns_number_gt 4084
_reflns_number_total 6857
_reflns_threshold_expression 'I > 2\s(I)'
_cod_data_source_file zl2789sup1.cif
_cod_data_source_block 1
_cod_database_code 2243461
_shelx_space_group_comment
;
The symmetry employed for this shelxl refinement is uniquely defined
by the following loop, which should always be used as a source of
symmetry information in preference to the above space-group names.
They are only intended as comments.
;
_shelx_estimated_absorpt_t_min 0.963
_shelx_estimated_absorpt_t_max 0.994

loop_
_space_group_symop_operation_xyz
'x, y, z'
'-x+1/2, -y, z+1/2'
'-x, y+1/2, -z+1/2'
'x+1/2, -y+1/2, -z'
'-x, -y, -z'
'x-1/2, y, -z-1/2'
'x, -y-1/2, z-1/2'
'-x-1/2, y-1/2, z'

loop_
_atom_site_type_symbol
_atom_site_label
_atom_site_fract_x
_atom_site_fract_y
_atom_site_fract_z
_atom_site_U_iso_or_equiv
_atom_site_adp_type
_atom_site_calc_flag
_atom_site_occupancy
_atom_site_disorder_assembly
_atom_site_disorder_group
C C2 0.47067(9) 0.32435(16) 0.69423(6) 0.0167(3) Uani d 1 . .
C C3 0.54877(9) 0.34631(16) 0.67672(6) 0.0168(3) Uani d 1 . .
H H3 0.574487 0.253748 0.676899 0.020 Uiso calc 1 . .
C C4 0.55863(9) 0.42137(16) 0.73381(6) 0.0161(3) Uani d 1 . .
H H4 0.567673 0.524850 0.729603 0.019 Uiso calc 1 . .
C C5 0.44073(9) 0.39639(16) 0.79263(6) 0.0157(3) Uani d 1 . .
C C6 0.47056(9) 0.46256(16) 0.83827(6) 0.0168(3) Uani d 1 . .
H H6 0.516056 0.506887 0.835923 0.020 Uiso calc 1 . .
C C7 0.43227(9) 0.46254(16) 0.88764(6) 0.0183(3) Uani d 1 . .
C C8 0.36475(9) 0.40188(17) 0.89083(6) 0.0192(3) Uani d 1 . .
C C9 0.33578(9) 0.33638(16) 0.84420(7) 0.0182(3) Uani d 1 . .
C C10 0.37356(9) 0.33370(16) 0.79465(7) 0.0176(3) Uani d 1 . .
H H10 0.353756 0.289893 0.762935 0.021 Uiso calc 1 . .
C C12 0.53206(11) 0.5642(2) 0.93492(7) 0.0284(4) Uani d 1 . .
H H12A 0.536811 0.643948 0.909487 0.043 Uiso calc 1 . .
H H12B 0.563192 0.486916 0.922824 0.043 Uiso calc 1 . .
H H12C 0.545983 0.593991 0.972046 0.043 Uiso calc 1 . .
C C14 0.28311(14) 0.5105(2) 0.95034(10) 0.0469(6) Uani d 1 . .
H H14A 0.249823 0.520605 0.919411 0.070 Uiso calc 1 . .
H H14B 0.311537 0.596888 0.954079 0.070 Uiso calc 1 . .
H H14C 0.256060 0.494181 0.984326 0.070 Uiso calc 1 . .
C C16 0.24554(10) 0.18401(19) 0.80868(7) 0.0253(4) Uani d 1 . .
H H16A 0.239028 0.237693 0.774552 0.038 Uiso calc 1 . .
H H16B 0.199815 0.141896 0.819672 0.038 Uiso calc 1 . .
H H16C 0.280870 0.109139 0.802677 0.038 Uiso calc 1 . .
C C18 0.60855(9) 0.35478(16) 0.77494(6) 0.0153(3) Uani d 1 . .
C C19 0.65897(9) 0.43381(16) 0.80287(7) 0.0192(3) Uani d 1 . .
H H19 0.664258 0.531044 0.794202 0.023 Uiso calc 1 . .
C C20 0.70236(9) 0.37431(17) 0.84352(7) 0.0200(3) Uani d 1 . .
H H20 0.737438 0.429973 0.861693 0.024 Uiso calc 1 . .
C C21 0.69374(9) 0.23316(17) 0.85708(7) 0.0181(3) Uani d 1 . .
C C22 0.64337(9) 0.15142(17) 0.82885(7) 0.0203(4) Uani d 1 . .
H H22 0.637915 0.054211 0.837481 0.024 Uiso calc 1 . .
C C23 0.60168(9) 0.21209(16) 0.78851(7) 0.0183(3) Uani d 1 . .
H H23 0.567589 0.155813 0.769535 0.022 Uiso calc 1 . .
C C25 0.78712(10) 0.24316(19) 0.92421(7) 0.0245(4) Uani d 1 . .
H H25A 0.822515 0.272413 0.896703 0.037 Uiso calc 1 . .
H H25B 0.810239 0.183185 0.951859 0.037 Uiso calc 1 . .
H H25C 0.767008 0.326872 0.942168 0.037 Uiso calc 1 . .
C C26 0.56251(9) 0.42157(17) 0.62316(6) 0.0172(3) Uani d 1 . .
C C27 0.59598(10) 0.34916(19) 0.58044(7) 0.0248(4) Uani d 1 . .
H H27 0.612957 0.255969 0.586601 0.030 Uiso calc 1 . .
C C28 0.60505(11) 0.4109(2) 0.52881(7) 0.0290(4) Uani d 1 . .
H H28 0.627489 0.360816 0.499640 0.035 Uiso calc 1 . .
C C29 0.58074(10) 0.54535(19) 0.52142(7) 0.0230(4) Uani d 1 . .
C C30 0.54810(11) 0.62143(18) 0.56226(7) 0.0249(4) Uani d 1 . .
H H30 0.532024 0.715082 0.555723 0.030 Uiso calc 1 . .
C C31 0.53903(10) 0.55855(17) 0.61345(7) 0.0222(4) Uani d 1 . .
H H31 0.516475 0.609864 0.642231 0.027 Uiso calc 1 . .
F F1 0.58878(6) 0.60640(12) 0.47102(4) 0.0335(3) Uani d 1 . .
N N1 0.48152(7) 0.39025(13) 0.74384(5) 0.0150(3) Uani d 1 . .
O O11 0.45909(7) 0.51679(12) 0.93550(5) 0.0235(3) Uani d 1 . .
O O13 0.32920(7) 0.39465(13) 0.94054(5) 0.0252(3) Uani d 1 . .
O O15 0.27020(6) 0.27641(12) 0.85124(5) 0.0243(3) Uani d 1 . .
O O17 0.41799(7) 0.26893(12) 0.67469(5) 0.0217(3) Uani d 1 . .
O O24 0.73096(7) 0.16568(12) 0.89773(5) 0.0237(3) Uani d 1 . .

loop_
_atom_site_aniso_label
_atom_site_aniso_U_11
_atom_site_aniso_U_22
_atom_site_aniso_U_33
_atom_site_aniso_U_12
_atom_site_aniso_U_13
_atom_site_aniso_U_23
C2 0.0231(9) 0.0135(7) 0.0133(7) 0.0008(7) -0.0001(6) 0.0001(6)
C3 0.0209(9) 0.0144(7) 0.0151(7) -0.0005(6) 0.0017(6) -0.0012(6)
C4 0.0190(9) 0.0150(7) 0.0143(7) -0.0002(6) 0.0003(6) 0.0000(6)
C5 0.0210(9) 0.0127(7) 0.0134(7) 0.0027(6) 0.0016(6) 0.0016(5)
C6 0.0219(9) 0.0137(7) 0.0149(7) -0.0016(6) 0.0008(6) 0.0017(6)
C7 0.0285(10) 0.0135(7) 0.0129(7) 0.0017(7) -0.0021(6) 0.0005(6)
C8 0.0244(10) 0.0193(8) 0.0139(7) 0.0031(7) 0.0040(6) 0.0024(6)
C9 0.0197(9) 0.0160(7) 0.0190(8) 0.0019(7) 0.0012(7) 0.0021(6)
C10 0.0206(9) 0.0161(7) 0.0161(7) 0.0017(7) -0.0010(6) -0.0008(6)
C12 0.0356(12) 0.0353(10) 0.0144(8) -0.0139(9) -0.0030(7) 0.0014(7)
C14 0.0583(16) 0.0337(11) 0.0487(14) 0.0113(11) 0.0362(12) 0.0062(10)
C16 0.0219(10) 0.0296(9) 0.0246(9) -0.0051(8) -0.0005(7) -0.0007(7)
C18 0.0164(8) 0.0149(7) 0.0146(7) -0.0008(6) 0.0019(6) -0.0009(6)
C19 0.0224(9) 0.0136(7) 0.0217(8) -0.0011(7) -0.0001(7) -0.0002(6)
C20 0.0185(9) 0.0196(8) 0.0217(8) -0.0018(7) -0.0019(7) -0.0039(6)
C21 0.0183(9) 0.0182(8) 0.0178(7) 0.0028(7) -0.0013(6) -0.0017(6)
C22 0.0239(10) 0.0132(7) 0.0238(8) 0.0001(7) -0.0022(7) 0.0009(6)
C23 0.0196(9) 0.0156(7) 0.0197(8) -0.0032(7) -0.0022(7) -0.0016(6)
C25 0.0220(9) 0.0302(9) 0.0212(8) 0.0001(8) -0.0061(7) -0.0016(7)
C26 0.0171(9) 0.0188(7) 0.0156(7) -0.0030(7) -0.0003(6) 0.0004(6)
C27 0.0307(11) 0.0235(8) 0.0202(8) 0.0047(8) 0.0061(7) 0.0013(7)
C28 0.0327(11) 0.0356(10) 0.0189(8) 0.0024(9) 0.0098(8) 0.0019(7)
C29 0.0246(10) 0.0286(9) 0.0157(8) -0.0094(8) -0.0011(7) 0.0058(7)
C30 0.0363(12) 0.0182(8) 0.0204(8) -0.0045(8) -0.0058(8) 0.0025(6)
C31 0.0299(10) 0.0194(8) 0.0172(8) -0.0001(7) 0.0006(7) -0.0033(6)
F1 0.0410(7) 0.0405(6) 0.0190(5) -0.0099(5) 0.0026(5) 0.0107(5)
N1 0.0162(7) 0.0160(6) 0.0129(6) -0.0001(5) 0.0001(5) -0.0011(5)
O11 0.0323(7) 0.0257(6) 0.0126(5) -0.0068(6) 0.0003(5) -0.0012(4)
O13 0.0322(8) 0.0275(6) 0.0160(6) 0.0033(6) 0.0087(5) 0.0018(5)
O15 0.0206(7) 0.0290(6) 0.0235(6) -0.0041(5) 0.0043(5) -0.0026(5)
O17 0.0236(7) 0.0242(6) 0.0173(6) -0.0049(5) -0.0002(5) -0.0040(5)
O24 0.0255(7) 0.0205(6) 0.0252(6) 0.0005(5) -0.0091(5) 0.0008(5)

loop_
_atom_type_symbol
_atom_type_description
_atom_type_scat_dispersion_real
_atom_type_scat_dispersion_imag
_atom_type_scat_source
C C 0.0033 0.0016 'International Tables Vol C Tables 4.2.6.8 and 6.1.1.4'
H H 0.0000 0.0000 'International Tables Vol C Tables 4.2.6.8 and 6.1.1.4'
F F 0.0171 0.0103 'International Tables Vol C Tables 4.2.6.8 and 6.1.1.4'
N N 0.0061 0.0033 'International Tables Vol C Tables 4.2.6.8 and 6.1.1.4'
O O 0.0106 0.0060 'International Tables Vol C Tables 4.2.6.8 and 6.1.1.4'

loop_
_geom_angle_atom_site_label_1
_geom_angle_atom_site_label_2
_geom_angle_atom_site_label_3
_geom_angle_site_symmetry_1
_geom_angle_site_symmetry_3
_geom_angle
_geom_angle_publ_flag
N1 C2 C3 . . 92.36(12) ?
O17 C2 C3 . . 136.27(14) ?
O17 C2 N1 . . 131.35(15) ?
C2 C3 H3 . . 109.7 ?
C2 C3 C4 . . 85.89(11) ?
C4 C3 H3 . . 109.7 ?
C26 C3 C2 . . 117.77(14) ?
C26 C3 H3 . . 109.7 ?
C26 C3 C4 . . 121.92(13) ?
C3 C4 H4 . . 112.0 ?
C18 C4 C3 . . 117.98(13) ?
C18 C4 H4 . . 112.0 ?
N1 C4 C3 . . 86.63(11) ?
N1 C4 H4 . . 112.0 ?
N1 C4 C18 . . 114.06(13) ?
C6 C5 N1 . . 118.15(15) ?
C10 C5 C6 . . 121.79(14) ?
C10 C5 N1 . . 120.03(14) ?
C5 C6 H6 . . 120.7 ?
C5 C6 C7 . . 118.62(16) ?
C7 C6 H6 . . 120.7 ?
C8 C7 C6 . . 120.90(15) ?
O11 C7 C6 . . 122.84(16) ?
O11 C7 C8 . . 116.22(14) ?
C7 C8 C9 . . 119.32(15) ?
O13 C8 C7 . . 120.45(15) ?
O13 C8 C9 . . 119.97(15) ?
C10 C9 C8 . . 120.65(16) ?
O15 C9 C8 . . 115.56(14) ?
O15 C9 C10 . . 123.79(15) ?
C5 C10 C9 . . 118.68(15) ?
C5 C10 H10 . . 120.7 ?
C9 C10 H10 . . 120.7 ?
H12A C12 H12B . . 109.5 ?
H12A C12 H12C . . 109.5 ?
H12B C12 H12C . . 109.5 ?
O11 C12 H12A . . 109.5 ?
O11 C12 H12B . . 109.5 ?
O11 C12 H12C . . 109.5 ?
H14A C14 H14B . . 109.5 ?
H14A C14 H14C . . 109.5 ?
H14B C14 H14C . . 109.5 ?
O13 C14 H14A . . 109.5 ?
O13 C14 H14B . . 109.5 ?
O13 C14 H14C . . 109.5 ?
H16A C16 H16B . . 109.5 ?
H16A C16 H16C . . 109.5 ?
H16B C16 H16C . . 109.5 ?
O15 C16 H16A . . 109.5 ?
O15 C16 H16B . . 109.5 ?
O15 C16 H16C . . 109.5 ?
C19 C18 C4 . . 121.42(13) ?
C19 C18 C23 . . 118.12(15) ?
C23 C18 C4 . . 120.33(14) ?
C18 C19 H19 . . 119.2 ?
C18 C19 C20 . . 121.62(15) ?
C20 C19 H19 . . 119.2 ?
C19 C20 H20 . . 120.3 ?
C21 C20 C19 . . 119.33(15) ?
C21 C20 H20 . . 120.3 ?
C20 C21 C22 . . 119.71(15) ?
O24 C21 C20 . . 124.32(15) ?
O24 C21 C22 . . 115.96(14) ?
C21 C22 H22 . . 120.1 ?
C23 C22 C21 . . 119.90(15) ?
C23 C22 H22 . . 120.1 ?
C18 C23 H23 . . 119.4 ?
C22 C23 C18 . . 121.29(15) ?
C22 C23 H23 . . 119.4 ?
H25A C25 H25B . . 109.5 ?
H25A C25 H25C . . 109.5 ?
H25B C25 H25C . . 109.5 ?
O24 C25 H25A . . 109.5 ?
O24 C25 H25B . . 109.5 ?
O24 C25 H25C . . 109.5 ?
C27 C26 C3 . . 119.15(15) ?
C31 C26 C3 . . 122.34(15) ?
C31 C26 C27 . . 118.40(15) ?
C26 C27 H27 . . 119.4 ?
C26 C27 C28 . . 121.21(16) ?
C28 C27 H27 . . 119.4 ?
C27 C28 H28 . . 121.0 ?
C29 C28 C27 . . 118.00(17) ?
C29 C28 H28 . . 121.0 ?
C28 C29 C30 . . 122.99(16) ?
F1 C29 C28 . . 118.56(16) ?
F1 C29 C30 . . 118.45(16) ?
C29 C30 H30 . . 120.8 ?
C29 C30 C31 . . 118.47(16) ?
C31 C30 H30 . . 120.8 ?
C26 C31 H31 . . 119.5 ?
C30 C31 C26 . . 120.91(16) ?
C30 C31 H31 . . 119.5 ?
C2 N1 C4 . . 95.12(12) ?
C2 N1 C5 . . 132.59(14) ?
C5 N1 C4 . . 130.67(13) ?
C7 O11 C12 . . 117.25(13) ?
C8 O13 C14 . . 113.68(14) ?
C9 O15 C16 . . 117.04(13) ?
C21 O24 C25 . . 117.21(13) ?

loop_
_geom_bond_atom_site_label_1
_geom_bond_atom_site_label_2
_geom_bond_site_symmetry_2
_geom_bond_distance
_geom_bond_publ_flag
C2 C3 . 1.534(2) ?
C2 N1 . 1.3719(19) ?
C2 O17 . 1.213(2) ?
C3 H3 . 1.0000 ?
C3 C4 . 1.569(2) ?
C3 C26 . 1.505(2) ?
C4 H4 . 1.0000 ?
C4 C18 . 1.505(2) ?
C4 N1 . 1.491(2) ?
C5 C6 . 1.390(2) ?
C5 C10 . 1.390(2) ?
C5 N1 . 1.410(2) ?
C6 H6 . 0.9500 ?
C6 C7 . 1.396(2) ?
C7 C8 . 1.389(2) ?
C7 O11 . 1.3659(19) ?
C8 C9 . 1.400(2) ?
C8 O13 . 1.3796(19) ?
C9 C10 . 1.395(2) ?
C9 O15 . 1.362(2) ?
C10 H10 . 0.9500 ?
C12 H12A . 0.9800 ?
C12 H12B . 0.9800 ?
C12 H12C . 0.9800 ?
C12 O11 . 1.436(2) ?
C14 H14A . 0.9800 ?
C14 H14B . 0.9800 ?
C14 H14C . 0.9800 ?
C14 O13 . 1.415(2) ?
C16 H16A . 0.9800 ?
C16 H16B . 0.9800 ?
C16 H16C . 0.9800 ?
C16 O15 . 1.431(2) ?
C18 C19 . 1.381(2) ?
C18 C23 . 1.397(2) ?
C19 H19 . 0.9500 ?
C19 C20 . 1.396(2) ?
C20 H20 . 0.9500 ?
C20 C21 . 1.387(2) ?
C21 C22 . 1.399(2) ?
C21 O24 . 1.366(2) ?
C22 H22 . 0.9500 ?
C22 C23 . 1.377(2) ?
C23 H23 . 0.9500 ?
C25 H25A . 0.9800 ?
C25 H25B . 0.9800 ?
C25 H25C . 0.9800 ?
C25 O24 . 1.433(2) ?
C26 C27 . 1.392(2) ?
C26 C31 . 1.390(2) ?
C27 H27 . 0.9500 ?
C27 C28 . 1.394(2) ?
C28 H28 . 0.9500 ?
C28 C29 . 1.364(3) ?
C29 C30 . 1.369(3) ?
C29 F1 . 1.3619(19) ?
C30 H30 . 0.9500 ?
C30 C31 . 1.389(2) ?
C31 H31 . 0.9500 ?

loop_
_geom_hbond_atom_site_label_D
_geom_hbond_atom_site_label_H
_geom_hbond_atom_site_label_A
_geom_hbond_site_symmetry_A
_geom_hbond_distance_DH
_geom_hbond_distance_HA
_geom_hbond_distance_DA
_geom_hbond_angle_DHA
_geom_hbond_publ_flag
C10 H10 O17 . 0.95 2.46 3.091(2) 123.4 n
C12 H12C O11 5_667 0.98 2.48 3.243(2) 134.5 n

loop_
_geom_torsion_atom_site_label_1
_geom_torsion_atom_site_label_2
_geom_torsion_atom_site_label_3
_geom_torsion_atom_site_label_4
_geom_torsion_site_symmetry_1
_geom_torsion_site_symmetry_2
_geom_torsion_site_symmetry_3
_geom_torsion_site_symmetry_4
_geom_torsion
_geom_torsion_publ_flag
C2 C3 C4 C18 . . . . 115.73(14) ?
C2 C3 C4 N1 . . . . 0.19(11) ?
C2 C3 C26 C27 . . . . -116.12(17) ?
C2 C3 C26 C31 . . . . 59.8(2) ?
C3 C2 N1 C4 . . . . 0.22(12) ?
C3 C2 N1 C5 . . . . -165.98(16) ?
C3 C4 C18 C19 . . . . 133.10(16) ?
C3 C4 C18 C23 . . . . -51.2(2) ?
C3 C4 N1 C2 . . . . -0.21(12) ?
C3 C4 N1 C5 . . . . 166.40(15) ?
C3 C26 C27 C28 . . . . 175.17(17) ?
C3 C26 C31 C30 . . . . -175.38(16) ?
C4 C3 C26 C27 . . . . 140.43(17) ?
C4 C3 C26 C31 . . . . -43.6(2) ?
C4 C18 C19 C20 . . . . 175.95(15) ?
C4 C18 C23 C22 . . . . -175.32(15) ?
C5 C6 C7 C8 . . . . -2.1(2) ?
C5 C6 C7 O11 . . . . 175.69(14) ?
C6 C5 C10 C9 . . . . -0.7(2) ?
C6 C5 N1 C2 . . . . 173.83(15) ?
C6 C5 N1 C4 . . . . 12.1(2) ?
C6 C7 C8 C9 . . . . 1.9(2) ?
C6 C7 C8 O13 . . . . 175.99(14) ?
C6 C7 O11 C12 . . . . -5.4(2) ?
C7 C8 C9 C10 . . . . -1.0(2) ?
C7 C8 C9 O15 . . . . 178.35(14) ?
C7 C8 O13 C14 . . . . 92.8(2) ?
C8 C7 O11 C12 . . . . 172.48(14) ?
C8 C9 C10 C5 . . . . 0.5(2) ?
C8 C9 O15 C16 . . . . -167.28(15) ?
C9 C8 O13 C14 . . . . -93.2(2) ?
C10 C5 C6 C7 . . . . 1.5(2) ?
C10 C5 N1 C2 . . . . -4.3(3) ?
C10 C5 N1 C4 . . . . -166.05(14) ?
C10 C9 O15 C16 . . . . 12.1(2) ?
C18 C4 N1 C2 . . . . -119.45(13) ?
C18 C4 N1 C5 . . . . 47.2(2) ?
C18 C19 C20 C21 . . . . -1.4(3) ?
C19 C18 C23 C22 . . . . 0.5(2) ?
C19 C20 C21 C22 . . . . 1.9(3) ?
C19 C20 C21 O24 . . . . -177.04(16) ?
C20 C21 C22 C23 . . . . -1.2(3) ?
C20 C21 O24 C25 . . . . -6.2(2) ?
C21 C22 C23 C18 . . . . 0.0(3) ?
C22 C21 O24 C25 . . . . 174.84(15) ?
C23 C18 C19 C20 . . . . 0.1(2) ?
C26 C3 C4 C18 . . . . -123.90(17) ?
C26 C3 C4 N1 . . . . 120.56(15) ?
C26 C27 C28 C29 . . . . 0.6(3) ?
C27 C26 C31 C30 . . . . 0.6(3) ?
C27 C28 C29 C30 . . . . 0.0(3) ?
C27 C28 C29 F1 . . . . -179.49(16) ?
C28 C29 C30 C31 . . . . -0.3(3) ?
C29 C30 C31 C26 . . . . 0.0(3) ?
C31 C26 C27 C28 . . . . -0.9(3) ?
F1 C29 C30 C31 . . . . 179.16(16) ?
N1 C2 C3 C4 . . . . -0.20(11) ?
N1 C2 C3 C26 . . . . -124.35(14) ?
N1 C4 C18 C19 . . . . -127.44(16) ?
N1 C4 C18 C23 . . . . 48.3(2) ?
N1 C5 C6 C7 . . . . -176.57(14) ?
N1 C5 C10 C9 . . . . 177.32(14) ?
O11 C7 C8 C9 . . . . -176.06(14) ?
O11 C7 C8 O13 . . . . -1.9(2) ?
O13 C8 C9 C10 . . . . -175.20(14) ?
O13 C8 C9 O15 . . . . 4.2(2) ?
O15 C9 C10 C5 . . . . -178.86(14) ?
O17 C2 C3 C4 . . . . -178.65(19) ?
O17 C2 C3 C26 . . . . 57.2(3) ?
O17 C2 N1 C4 . . . . 178.78(17) ?
O17 C2 N1 C5 . . . . 12.6(3) ?
O24 C21 C22 C23 . . . . 177.78(15) ?

_cod_database_fobs_code 2243461
